data_7118227
loop_
_publ_author_name
'Kim, Jeong Gyun'
'Noh, Tae Hwan'
'Cho, Yoonjung'
'Park, Jin Kyoon'
'Jung, Ok-Sang'

_publ_section_title
;
 A triple-function nanotube as a reactant reservoir, reaction platform,
 and byproduct scavenger for photo-cyclopropanation.
;
_journal_issue 12
_journal_name_full 'Chemical communications (Cambridge, England)'
_journal_page_first 2545
_journal_page_last 2548
_journal_paper_doi 10.1039/c5cc09967f
_journal_volume 52
_journal_year 2016
_chemical_formula_sum 'C41 H33 Cd I2 N3 O6'
_chemical_formula_weight 1029.90
_space_group_crystal_system trigonal
_space_group_IT_number 148
_space_group_name_Hall '-R 3'
_space_group_name_H-M_alt 'R -3 :H'
_symmetry_space_group_name_Hall '-R 3'
_symmetry_space_group_name_H-M 'R -3 :H'
_atom_sites_solution_hydrogens geom
_audit_creation_method SHELXL-2014/7
_audit_update_record
;
2015-10-12 deposited with the CCDC.
2015-12-23 downloaded from the CCDC.
;
_cell_angle_alpha 90
_cell_angle_beta 90
_cell_angle_gamma 120
_cell_formula_units_Z 18
_cell_length_a 54.8819(11)
_cell_length_b 54.8819(11)
_cell_length_c 8.8759(2)
_cell_measurement_reflns_used 7502
_cell_measurement_temperature 173(2)
_cell_measurement_theta_max 22.68
_cell_measurement_theta_min 2.23
_cell_volume 23152.7(8)
_computing_cell_refinement 'Bruker SAINT'
_computing_data_collection 'Bruker APEX2'
_computing_data_reduction 'Bruker SAINT'
_computing_molecular_graphics 'Bruker SHELXTL'
_computing_publication_material 'Bruker SHELXTL'
_computing_structure_refinement 'SHELXL-2014/7 (Sheldrick, 2014)'
_computing_structure_solution 'SHELXS-97 (Sheldrick, 2008)'
_diffrn_ambient_temperature 173(2)
_diffrn_measured_fraction_theta_full 1.000
_diffrn_measured_fraction_theta_max 1.000
_diffrn_measurement_device_type 'Bruker Breeze CCD'
_diffrn_measurement_method '\f and \w scans'
_diffrn_radiation_type MoK\a
_diffrn_radiation_wavelength 0.71073
_diffrn_reflns_av_R_equivalents 0.1544
_diffrn_reflns_av_unetI/netI 0.1360
_diffrn_reflns_laue_measured_fraction_full 1.000
_diffrn_reflns_laue_measured_fraction_max 1.000
_diffrn_reflns_limit_h_max 59
_diffrn_reflns_limit_h_min -55
_diffrn_reflns_limit_k_max 60
_diffrn_reflns_limit_k_min -67
_diffrn_reflns_limit_l_max 10
_diffrn_reflns_limit_l_min -10
_diffrn_reflns_number 42396
_diffrn_reflns_point_group_measured_fraction_full 1.000
_diffrn_reflns_point_group_measured_fraction_max 1.000
_diffrn_reflns_theta_full 25.242
_diffrn_reflns_theta_max 25.998
_diffrn_reflns_theta_min 0.742
_exptl_absorpt_coefficient_mu 1.663
_exptl_absorpt_correction_type multi-scan
_exptl_absorpt_process_details SADABS
_exptl_crystal_colour brown
_exptl_crystal_density_diffrn 1.330
_exptl_crystal_description needle
_exptl_crystal_F_000 9036
_exptl_crystal_size_max 0.460
_exptl_crystal_size_mid 0.210
_exptl_crystal_size_min 0.190
_exptl_transmission_factor_max 0.729
_exptl_transmission_factor_min 0.664
_refine_diff_density_max 0.825
_refine_diff_density_min -0.648
_refine_diff_density_rms 0.155
_refine_ls_extinction_method none
_refine_ls_goodness_of_fit_ref 0.884
_refine_ls_hydrogen_treatment constr
_refine_ls_matrix_type full
_refine_ls_number_parameters 478
_refine_ls_number_reflns 10102
_refine_ls_number_restraints 17
_refine_ls_restrained_S_all 0.885
_refine_ls_R_factor_all 0.1169
_refine_ls_R_factor_gt 0.0610
_refine_ls_shift/su_max 0.001
_refine_ls_shift/su_mean 0.000
_refine_ls_structure_factor_coef Fsqd
_refine_ls_weighting_details 'w=1/[\s^2^(Fo^2^)+(0.0675P)^2^] where P=(Fo^2^+2Fc^2^)/3'
_refine_ls_weighting_scheme calc
_refine_ls_wR_factor_gt 0.1412
_refine_ls_wR_factor_ref 0.1536
_reflns_Friedel_coverage 0.000
_reflns_number_gt 4949
_reflns_number_total 10102
_reflns_threshold_expression 'I > 2\s(I)'
_cod_data_source_file c5cc09967f2.cif
_cod_data_source_block nth
_cod_depositor_comments
;
The following automatic conversions were performed:

'_exptl_absorpt_correction_type' value 'Multi-scan' changed to
'multi-scan' according to
/usr/data/users/saulius/crontab/automatic-downloads/rss-feeds/RSC/lib/dictionaries/cif_core.dic
dictionary named 'cif_core.dic' version 2.4.2 from 2011-04-26.

Automatic conversion script
Id: cif_fix_values 4268 2015-11-12 08:31:59Z antanas 

 Adding full bibliography for 7118223--7118227.cif.
;
_cod_original_cell_volume 23152.7(11)
_cod_database_code 7118227
_shelx_shelxl_version_number 2014/7
_shelx_space_group_comment
; 
The symmetry employed for this shelxl refinement is uniquely defined 
by the following loop, which should always be used as a source of 
symmetry information in preference to the above space-group names. 
They are only intended as comments. 
;
_shelx_estimated_absorpt_t_min 0.515
_shelx_estimated_absorpt_t_max 0.743
_platon_squeeze_void_probe_radius 1.20

loop_
_space_group_symop_operation_xyz
'x, y, z'
'-y, x-y, z'
'-x+y, -x, z'
'x+2/3, y+1/3, z+1/3'
'-y+2/3, x-y+1/3, z+1/3'
'-x+y+2/3, -x+1/3, z+1/3'
'x+1/3, y+2/3, z+2/3'
'-y+1/3, x-y+2/3, z+2/3'
'-x+y+1/3, -x+2/3, z+2/3'
'-x, -y, -z'
'y, -x+y, -z'
'x-y, x, -z'
'-x+2/3, -y+1/3, -z+1/3'
'y+2/3, -x+y+1/3, -z+1/3'
'x-y+2/3, x+1/3, -z+1/3'
'-x+1/3, -y+2/3, -z+2/3'
'y+1/3, -x+y+2/3, -z+2/3'
'x-y+1/3, x+2/3, -z+2/3'

loop_
_atom_site_label
_atom_site_type_symbol
_atom_site_fract_x
_atom_site_fract_y
_atom_site_fract_z
_atom_site_U_iso_or_equiv
_atom_site_adp_type
_atom_site_occupancy
_atom_site_site_symmetry_order
_atom_site_calc_flag
_atom_site_refinement_flags_posn
_atom_site_refinement_flags_adp
Cd1 Cd 0.11382(2) 0.28223(2) 0.60865(6) 0.05207(19) Uani 1 1 d . .
I1 I 0.08952(2) 0.25157(2) 0.86439(6) 0.0800(2) Uani 1 1 d . .
I2 I 0.12428(2) 0.33196(2) 0.47984(5) 0.06088(19) Uani 1 1 d . .
O1 O -0.02598(11) 0.21969(11) 0.2094(5) 0.0580(14) Uani 1 1 d . .
O2 O 0.00670(9) 0.23563(9) 0.0235(4) 0.0409(11) Uani 1 1 d . .
O3 O -0.08544(12) 0.26699(11) 0.2656(5) 0.0689(16) Uani 1 1 d . .
O4 O -0.06961(9) 0.25172(9) 0.0717(5) 0.0440(12) Uani 1 1 d . .
O5 O -0.0614(2) 0.1164(2) -0.1220(11) 0.165(4) Uani 1 1 d D .
O6 O -0.06591(15) 0.15098(12) -0.0143(7) 0.096(2) Uani 1 1 d D .
N1 N 0.06879(13) 0.25861(14) 0.4620(6) 0.0564(17) Uani 1 1 d . .
N2 N -0.13767(13) 0.16179(13) 0.3142(6) 0.0521(16) Uani 1 1 d . .
N3 N -0.13268(14) 0.12327(13) -0.4347(7) 0.0569(17) Uani 1 1 d . .
C1 C 0.04275(17) 0.24148(16) 0.5100(8) 0.052(2) Uani 1 1 d . .
H1A H 0.0401 0.2352 0.6116 0.063 Uiso 1 1 calc R U
C2 C 0.01923(15) 0.23232(16) 0.4194(8) 0.053(2) Uani 1 1 d . .
H2A H 0.0009 0.2204 0.4586 0.064 Uiso 1 1 calc R U
C3 C 0.02305(14) 0.24100(14) 0.2683(7) 0.0388(16) Uani 1 1 d . .
C4 C 0.04968(15) 0.25793(16) 0.2169(7) 0.0500(19) Uani 1 1 d . .
H4A H 0.0530 0.2639 0.1148 0.060 Uiso 1 1 calc R U
C5 C 0.07169(17) 0.26621(19) 0.3165(9) 0.071(2) Uani 1 1 d . .
H5A H 0.0902 0.2781 0.2796 0.085 Uiso 1 1 calc R U
C6 C -0.00161(18) 0.23060(16) 0.1691(8) 0.0484(19) Uani 1 1 d . .
C7 C -0.01381(13) 0.22690(14) -0.0897(7) 0.0380(17) Uani 1 1 d . .
C8 C -0.01933(14) 0.20304(15) -0.1694(8) 0.0447(18) Uani 1 1 d . .
C9 C -0.03694(15) 0.19641(15) -0.2931(8) 0.051(2) Uani 1 1 d . .
H9A H -0.0410 0.1803 -0.3518 0.062 Uiso 1 1 calc R U
C10 C -0.04899(14) 0.21299(15) -0.3341(7) 0.0440(17) Uani 1 1 d . .
C11 C -0.04292(13) 0.23596(15) -0.2472(7) 0.0418(17) Uani 1 1 d . .
H11A H -0.0514 0.2469 -0.2721 0.050 Uiso 1 1 calc R U
C12 C -0.02507(13) 0.24388(14) -0.1252(6) 0.0368(16) Uani 1 1 d . .
C13 C -0.06784(15) 0.20540(16) -0.4710(7) 0.056(2) Uani 1 1 d . .
H13A H -0.0696 0.1884 -0.5180 0.067 Uiso 1 1 calc R U
H13B H -0.0865 0.2019 -0.4403 0.067 Uiso 1 1 calc R U
H13C H -0.0596 0.2210 -0.5434 0.067 Uiso 1 1 calc R U
C14 C -0.14128(17) 0.18227(17) 0.3686(8) 0.058(2) Uani 1 1 d . .
H14A H -0.1567 0.1771 0.4348 0.070 Uiso 1 1 calc R U
C15 C -0.12448(16) 0.21031(16) 0.3369(8) 0.056(2) Uani 1 1 d . .
H15A H -0.1278 0.2241 0.3815 0.068 Uiso 1 1 calc R U
C16 C -0.10195(16) 0.21796(16) 0.2352(7) 0.0495(19) Uani 1 1 d . .
C17 C -0.09766(14) 0.19731(15) 0.1777(7) 0.0446(18) Uani 1 1 d . .
H17A H -0.0825 0.2017 0.1110 0.053 Uiso 1 1 calc R U
C18 C -0.11620(16) 0.16956(16) 0.2196(8) 0.0494(19) Uani 1 1 d . .
H18A H -0.1133 0.1553 0.1780 0.059 Uiso 1 1 calc R U
C19 C -0.08514(16) 0.24792(16) 0.1963(8) 0.0497(19) Uani 1 1 d . .
C20 C -0.05723(15) 0.27749(14) -0.0058(7) 0.0438(18) Uani 1 1 d . .
C21 C -0.03069(14) 0.28643(14) -0.0696(6) 0.0342(16) Uani 1 1 d . .
C22 C -0.01992(15) 0.31075(15) -0.1567(7) 0.0435(17) Uani 1 1 d . .
H22A H -0.0022 0.3171 -0.2042 0.052 Uiso 1 1 calc R U
C23 C -0.03301(16) 0.32597(15) -0.1784(7) 0.0448(18) Uani 1 1 d . .
C24 C -0.05960(15) 0.31589(14) -0.1139(7) 0.0441(18) Uani 1 1 d . .
H24A H -0.0695 0.3258 -0.1291 0.053 Uiso 1 1 calc R U
C25 C -0.07146(14) 0.29179(14) -0.0290(7) 0.0408(17) Uani 1 1 d . .
H25A H -0.0896 0.2850 0.0140 0.049 Uiso 1 1 calc R U
C26 C -0.01924(18) 0.35323(16) -0.2649(9) 0.065(2) Uani 1 1 d . .
H26A H -0.0319 0.3610 -0.2682 0.077 Uiso 1 1 calc R U
H26B H -0.0016 0.3667 -0.2151 0.077 Uiso 1 1 calc R U
H26C H -0.0152 0.3498 -0.3678 0.077 Uiso 1 1 calc R U
C27 C -0.01535(14) 0.27139(13) -0.0367(7) 0.0368(16) Uani 1 1 d . .
H27A H -0.0171 0.2670 0.0722 0.044 Uiso 1 1 calc R U
H27B H 0.0049 0.2842 -0.0580 0.044 Uiso 1 1 calc R U
C28 C -0.12719(18) 0.13986(18) -0.3225(9) 0.070(2) Uani 1 1 d . .
H28A H -0.1372 0.1498 -0.3131 0.085 Uiso 1 1 calc R U
C29 C -0.1067(2) 0.1441(2) -0.2107(9) 0.080(3) Uani 1 1 d . .
H29A H -0.1026 0.1566 -0.1285 0.096 Uiso 1 1 calc R U
C30 C -0.09336(18) 0.1289(2) -0.2296(11) 0.079(3) Uani 1 1 d D .
C31 C -0.0992(2) 0.1112(2) -0.3441(13) 0.098(3) Uani 1 1 d . .
H31A H -0.0904 0.1001 -0.3558 0.118 Uiso 1 1 calc R U
C32 C -0.1187(2) 0.1101(2) -0.4433(10) 0.087(3) Uani 1 1 d . .
H32A H -0.1224 0.0983 -0.5287 0.104 Uiso 1 1 calc R U
C33 C -0.0696(2) 0.1330(2) -0.1136(10) 0.118(5) Uani 1 1 d D .
C34 C -0.0412(3) 0.1556(2) 0.0812(15) 0.120(5) Uani 1 1 d . .
C35 C -0.0145(3) 0.1723(2) 0.0303(14) 0.094(4) Uani 1 1 d . .
C36 C 0.0092(2) 0.1783(2) 0.1285(11) 0.114(4) Uani 1 1 d D .
H36A H 0.0283 0.1895 0.0971 0.137 Uiso 1 1 calc R U
C37 C 0.0016(2) 0.1657(2) 0.2781(11) 0.123(4) Uani 1 1 d D U
C38 C -0.0283(2) 0.1496(2) 0.3291(12) 0.137(5) Uani 1 1 d D .
H38A H -0.0327 0.1426 0.4291 0.164 Uiso 1 1 calc R U
C39 C -0.0499(3) 0.1450(3) 0.2293(13) 0.142(6) Uani 1 1 d . .
H39A H -0.0691 0.1353 0.2586 0.170 Uiso 1 1 calc R U
C40 C 0.0249(3) 0.1717(2) 0.3891(14) 0.150(6) Uani 1 1 d D .
H40A H 0.0167 0.1620 0.4842 0.180 Uiso 1 1 calc R U
H40B H 0.0370 0.1650 0.3477 0.180 Uiso 1 1 calc R U
H40C H 0.0360 0.1920 0.4074 0.180 Uiso 1 1 calc R U
C41 C -0.0067(2) 0.1854(2) -0.1233(10) 0.078(3) Uani 1 1 d . .
H41A H -0.0122 0.1702 -0.1984 0.094 Uiso 1 1 calc R U
H41B H 0.0141 0.1974 -0.1280 0.094 Uiso 1 1 calc R U

loop_
_atom_site_aniso_label
_atom_site_aniso_U_11
_atom_site_aniso_U_22
_atom_site_aniso_U_33
_atom_site_aniso_U_23
_atom_site_aniso_U_13
_atom_site_aniso_U_12
Cd1 0.0418(3) 0.0786(4) 0.0398(3) -0.0145(3) -0.0071(2) 0.0331(3)
I1 0.0586(4) 0.1263(6) 0.0431(3) 0.0012(3) 0.0006(3) 0.0372(4)
I2 0.0611(4) 0.0870(4) 0.0498(3) -0.0079(3) -0.0027(3) 0.0485(3)
O1 0.040(3) 0.076(4) 0.048(3) 0.012(3) -0.001(3) 0.022(3)
O2 0.037(3) 0.049(3) 0.035(2) -0.003(2) -0.007(2) 0.021(2)
O3 0.091(4) 0.047(3) 0.048(3) -0.001(3) -0.002(3) 0.019(3)
O4 0.048(3) 0.036(3) 0.033(2) 0.007(2) 0.001(2) 0.010(2)
O5 0.213(10) 0.156(8) 0.171(8) -0.071(7) -0.122(8) 0.125(8)
O6 0.118(5) 0.046(4) 0.094(5) 0.005(3) -0.045(4) 0.019(4)
N1 0.041(4) 0.089(5) 0.038(3) -0.013(3) -0.009(3) 0.032(4)
N2 0.047(4) 0.040(4) 0.047(4) 0.005(3) -0.009(3) 0.005(3)
N3 0.052(4) 0.040(4) 0.063(4) -0.004(3) -0.017(3) 0.011(4)
C1 0.064(6) 0.071(6) 0.036(4) 0.005(4) -0.002(4) 0.044(5)
C2 0.034(4) 0.067(5) 0.045(4) 0.001(4) -0.006(3) 0.015(4)
C3 0.026(4) 0.044(4) 0.040(4) 0.002(3) -0.002(3) 0.012(3)
C4 0.042(5) 0.087(6) 0.026(3) 0.003(4) -0.003(3) 0.036(5)
C5 0.047(5) 0.095(7) 0.052(5) 0.003(5) 0.009(4) 0.021(5)
C6 0.058(6) 0.052(5) 0.041(4) 0.001(4) -0.007(4) 0.033(5)
C7 0.032(4) 0.048(5) 0.029(3) 0.001(3) -0.005(3) 0.017(4)
C8 0.040(4) 0.041(4) 0.052(4) -0.009(4) -0.013(4) 0.019(4)
C9 0.043(5) 0.045(5) 0.050(4) -0.014(4) 0.004(4) 0.010(4)
C10 0.037(4) 0.050(5) 0.042(4) 0.000(4) -0.003(3) 0.019(4)
C11 0.027(4) 0.054(5) 0.033(3) -0.003(3) -0.006(3) 0.012(4)
C12 0.034(4) 0.043(4) 0.026(3) 0.005(3) 0.004(3) 0.013(4)
C13 0.038(4) 0.065(5) 0.043(4) -0.006(4) -0.010(3) 0.009(4)
C14 0.062(5) 0.044(5) 0.055(5) 0.019(4) 0.017(4) 0.016(5)
C15 0.058(5) 0.047(5) 0.053(5) 0.006(4) 0.008(4) 0.018(4)
C16 0.055(5) 0.053(5) 0.030(4) 0.009(3) -0.001(3) 0.018(4)
C17 0.043(4) 0.046(5) 0.037(4) 0.008(3) -0.003(3) 0.016(4)
C18 0.047(5) 0.051(5) 0.047(4) -0.001(4) -0.005(4) 0.022(4)
C19 0.054(5) 0.035(5) 0.041(4) -0.003(4) -0.017(4) 0.007(4)
C20 0.046(5) 0.035(4) 0.037(4) -0.001(3) -0.005(3) 0.011(4)
C21 0.039(4) 0.039(4) 0.026(3) -0.002(3) 0.001(3) 0.020(3)
C22 0.045(4) 0.047(5) 0.035(4) 0.000(3) 0.005(3) 0.020(4)
C23 0.053(5) 0.043(5) 0.030(4) 0.004(3) -0.001(3) 0.017(4)
C24 0.049(5) 0.036(4) 0.050(4) 0.001(3) -0.010(4) 0.023(4)
C25 0.036(4) 0.034(4) 0.047(4) -0.004(3) -0.003(3) 0.014(4)
C26 0.086(6) 0.061(5) 0.069(5) 0.022(4) 0.030(5) 0.053(5)
C27 0.038(4) 0.035(4) 0.036(3) -0.002(3) -0.010(3) 0.017(3)
C28 0.070(6) 0.068(6) 0.052(5) 0.000(5) -0.017(4) 0.019(5)
C29 0.085(7) 0.072(7) 0.047(5) 0.002(5) -0.001(5) 0.013(6)
C30 0.057(6) 0.086(8) 0.081(7) 0.009(6) -0.023(5) 0.026(6)
C31 0.098(8) 0.092(8) 0.095(8) -0.012(7) -0.020(7) 0.040(7)
C32 0.078(7) 0.093(8) 0.065(6) -0.002(5) -0.029(5) 0.025(7)
C33 0.194(14) 0.104(10) 0.108(9) 0.026(8) 0.001(10) 0.112(11)
C34 0.113(10) 0.081(8) 0.126(10) -0.007(7) -0.086(9) 0.020(7)
C35 0.120(9) 0.069(7) 0.131(10) -0.035(7) -0.069(8) 0.077(7)
C36 0.137(10) 0.078(7) 0.153(10) -0.048(7) -0.102(8) 0.073(7)
C37 0.169(10) 0.093(8) 0.124(8) 0.006(6) -0.067(8) 0.076(7)
C38 0.198(14) 0.077(8) 0.099(8) 0.000(7) -0.078(10) 0.043(9)
C39 0.141(11) 0.134(11) 0.097(8) 0.056(8) -0.054(8) 0.029(9)
C40 0.206(14) 0.102(9) 0.166(11) -0.056(8) -0.141(11) 0.095(10)
C41 0.090(7) 0.092(7) 0.081(6) -0.043(6) -0.041(5) 0.067(6)

loop_
_atom_type_symbol
_atom_type_description
_atom_type_scat_dispersion_real
_atom_type_scat_dispersion_imag
_atom_type_scat_source
C C 0.0033 0.0016 'International Tables Vol C Tables 4.2.6.8 and 6.1.1.4'
H H 0.0000 0.0000 'International Tables Vol C Tables 4.2.6.8 and 6.1.1.4'
N N 0.0061 0.0033 'International Tables Vol C Tables 4.2.6.8 and 6.1.1.4'
O O 0.0106 0.0060 'International Tables Vol C Tables 4.2.6.8 and 6.1.1.4'
Cd Cd -0.8075 1.2024 'International Tables Vol C Tables 4.2.6.8 and 6.1.1.4'
I I -0.4742 1.8119 'International Tables Vol C Tables 4.2.6.8 and 6.1.1.4'

loop_
_geom_angle_atom_site_label_1
_geom_angle_atom_site_label_2
_geom_angle_atom_site_label_3
_geom_angle
_geom_angle_site_symmetry_1
_geom_angle_site_symmetry_3
N3 Cd1 N2 83.9(2) 11 11_556
N3 Cd1 N1 78.7(2) 11 .
N2 Cd1 N1 162.21(19) 11_556 .
N3 Cd1 I2 109.74(19) 11 .
N2 Cd1 I2 94.81(18) 11_556 .
N1 Cd1 I2 87.71(16) . .
N3 Cd1 I1 110.9(2) 11 .
N2 Cd1 I1 96.10(16) 11_556 .
N1 Cd1 I1 93.51(15) . .
I2 Cd1 I1 138.73(3) . .
C6 O2 C7 119.0(5) . .
C19 O4 C20 120.5(6) . .
C33 O6 C34 107.6(8) . .
C1 N1 C5 116.6(6) . .
C1 N1 Cd1 129.3(5) . .
C5 N1 Cd1 114.0(5) . .
C14 N2 C18 116.2(6) . .
C14 N2 Cd1 120.2(5) . 12_556
C18 N2 Cd1 123.6(5) . 12_556
C28 N3 C32 116.7(8) . .
C28 N3 Cd1 123.0(6) . 12
C32 N3 Cd1 120.2(6) . 12
N1 C1 C2 123.2(6) . .
N1 C1 H1A 118.4 . .
C2 C1 H1A 118.4 . .
C1 C2 C3 118.6(7) . .
C1 C2 H2A 120.7 . .
C3 C2 H2A 120.7 . .
C4 C3 C2 118.7(6) . .
C4 C3 C6 122.0(6) . .
C2 C3 C6 119.3(6) . .
C3 C4 C5 118.4(6) . .
C3 C4 H4A 120.8 . .
C5 C4 H4A 120.8 . .
N1 C5 C4 124.5(7) . .
N1 C5 H5A 117.7 . .
C4 C5 H5A 117.7 . .
O1 C6 O2 123.9(6) . .
O1 C6 C3 126.0(6) . .
O2 C6 C3 110.0(7) . .
C8 C7 C12 124.1(6) . .
C8 C7 O2 116.7(6) . .
C12 C7 O2 118.9(6) . .
C7 C8 C9 116.6(6) . .
C7 C8 C41 121.1(6) . .
C9 C8 C41 122.2(7) . .
C8 C9 C10 121.6(6) . .
C8 C9 H9A 119.2 . .
C10 C9 H9A 119.2 . .
C11 C10 C9 118.1(6) . .
C11 C10 C13 121.6(7) . .
C9 C10 C13 120.3(6) . .
C10 C11 C12 122.7(7) . .
C10 C11 H11A 118.6 . .
C12 C11 H11A 118.6 . .
C11 C12 C7 116.9(6) . .
C11 C12 C27 123.6(6) . .
C7 C12 C27 119.4(5) . .
C10 C13 H13A 109.5 . .
C10 C13 H13B 109.5 . .
H13A C13 H13B 109.5 . .
C10 C13 H13C 109.5 . .
H13A C13 H13C 109.5 . .
H13B C13 H13C 109.5 . .
N2 C14 C15 125.1(7) . .
N2 C14 H14A 117.4 . .
C15 C14 H14A 117.4 . .
C14 C15 C16 117.5(7) . .
C14 C15 H15A 121.3 . .
C16 C15 H15A 121.3 . .
C17 C16 C15 118.7(7) . .
C17 C16 C19 124.6(7) . .
C15 C16 C19 116.7(7) . .
C16 C17 C18 118.2(7) . .
C16 C17 H17A 120.9 . .
C18 C17 H17A 120.9 . .
N2 C18 C17 124.3(7) . .
N2 C18 H18A 117.8 . .
C17 C18 H18A 117.8 . .
O3 C19 O4 124.0(6) . .
O3 C19 C16 124.8(7) . .
O4 C19 C16 111.2(7) . .
C25 C20 C21 121.9(6) . .
C25 C20 O4 121.5(6) . .
C21 C20 O4 116.4(6) . .
C22 C21 C20 115.4(6) . .
C22 C21 C27 124.0(6) . .
C20 C21 C27 120.6(6) . .
C23 C22 C21 124.4(7) . .
C23 C22 H22A 117.8 . .
C21 C22 H22A 117.8 . .
C22 C23 C24 117.8(6) . .
C22 C23 C26 121.7(7) . .
C24 C23 C26 120.5(7) . .
C25 C24 C23 120.3(7) . .
C25 C24 H24A 119.8 . .
C23 C24 H24A 119.8 . .
C20 C25 C24 120.2(7) . .
C20 C25 H25A 119.9 . .
C24 C25 H25A 119.9 . .
C23 C26 H26A 109.5 . .
C23 C26 H26B 109.5 . .
H26A C26 H26B 109.5 . .
C23 C26 H26C 109.5 . .
H26A C26 H26C 109.5 . .
H26B C26 H26C 109.5 . .
C21 C27 C12 115.7(5) . .
C21 C27 H27A 108.4 . .
C12 C27 H27A 108.4 . .
C21 C27 H27B 108.4 . .
C12 C27 H27B 108.4 . .
H27A C27 H27B 107.4 . .
N3 C28 C29 122.8(9) . .
N3 C28 H28A 118.6 . .
C29 C28 H28A 118.6 . .
C30 C29 C28 115.7(8) . .
C30 C29 H29A 122.2 . .
C28 C29 H29A 122.2 . .
C31 C30 C29 122.2(8) . .
C31 C30 C33 118.7(10) . .
C29 C30 C33 119.1(9) . .
C30 C31 C32 115.0(11) . .
C30 C31 H31A 122.5 . .
C32 C31 H31A 122.5 . .
N3 C32 C31 127.6(10) . .
N3 C32 H32A 116.2 . .
C31 C32 H32A 116.2 . .
O5 C33 O6 131.5(8) . .
O5 C33 C30 116.4(8) . .
O6 C33 C30 111.2(7) . .
C35 C34 C39 127.5(10) . .
C35 C34 O6 120.2(10) . .
C39 C34 O6 111.4(12) . .
C34 C35 C36 119.5(11) . .
C34 C35 C41 125.2(9) . .
C36 C35 C41 115.3(11) . .
C37 C36 C35 115.0(9) . .
C37 C36 H36A 122.5 . .
C35 C36 H36A 122.5 . .
C36 C37 C38 121.9(8) . .
C36 C37 C40 118.5(10) . .
C38 C37 C40 119.3(10) . .
C39 C38 C37 119.7(9) . .
C39 C38 H38A 120.1 . .
C37 C38 H38A 120.1 . .
C38 C39 C34 115.8(11) . .
C38 C39 H39A 122.1 . .
C34 C39 H39A 122.1 . .
C37 C40 H40A 109.5 . .
C37 C40 H40B 109.5 . .
H40A C40 H40B 109.5 . .
C37 C40 H40C 109.5 . .
H40A C40 H40C 109.5 . .
H40B C40 H40C 109.5 . .
C35 C41 C8 116.3(7) . .
C35 C41 H41A 108.2 . .
C8 C41 H41A 108.2 . .
C35 C41 H41B 108.2 . .
C8 C41 H41B 108.2 . .
H41A C41 H41B 107.4 . .

loop_
_geom_bond_atom_site_label_1
_geom_bond_atom_site_label_2
_geom_bond_distance
_geom_bond_site_symmetry_2
Cd1 N3 2.341(6) 11
Cd1 N2 2.410(6) 11_556
Cd1 N1 2.506(6) .
Cd1 I2 2.7420(8) .
Cd1 I1 2.7421(8) .
O1 C6 1.215(8) .
O2 C6 1.352(8) .
O2 C7 1.403(7) .
O3 C19 1.221(8) .
O4 C19 1.347(8) .
O4 C20 1.405(8) .
O5 C33 1.203(5) .
O6 C33 1.262(3) .
O6 C34 1.507(12) .
N1 C1 1.329(9) .
N1 C5 1.342(9) .
N2 C14 1.326(9) .
N2 C18 1.331(9) .
N2 Cd1 2.410(6) 12_556
N3 C28 1.280(9) .
N3 C32 1.293(12) .
N3 Cd1 2.341(6) 12
C1 C2 1.385(9) .
C1 H1A 0.9500 .
C2 C3 1.403(9) .
C2 H2A 0.9500 .
C3 C4 1.360(9) .
C3 C6 1.470(9) .
C4 C5 1.377(10) .
C4 H4A 0.9500 .
C5 H5A 0.9500 .
C7 C8 1.382(9) .
C7 C12 1.388(9) .
C8 C9 1.385(9) .
C8 C41 1.502(10) .
C9 C10 1.414(10) .
C9 H9A 0.9500 .
C10 C11 1.370(9) .
C10 C13 1.513(9) .
C11 C12 1.377(8) .
C11 H11A 0.9500 .
C12 C27 1.541(9) .
C13 H13A 0.9800 .
C13 H13B 0.9800 .
C13 H13C 0.9800 .
C14 C15 1.371(10) .
C14 H14A 0.9500 .
C15 C16 1.414(10) .
C15 H15A 0.9500 .
C16 C17 1.366(10) .
C16 C19 1.469(10) .
C17 C18 1.394(10) .
C17 H17A 0.9500 .
C18 H18A 0.9500 .
C20 C25 1.371(9) .
C20 C21 1.403(9) .
C21 C22 1.393(9) .
C21 C27 1.474(9) .
C22 C23 1.361(9) .
C22 H22A 0.9500 .
C23 C24 1.398(9) .
C23 C26 1.506(9) .
C24 C25 1.372(9) .
C24 H24A 0.9500 .
C25 H25A 0.9500 .
C26 H26A 0.9800 .
C26 H26B 0.9800 .
C26 H26C 0.9800 .
C27 H27A 0.9900 .
C27 H27B 0.9900 .
C28 C29 1.430(12) .
C28 H28A 0.9500 .
C29 C30 1.366(13) .
C29 H29A 0.9500 .
C30 C31 1.329(13) .
C30 C33 1.589(4) .
C31 C32 1.363(13) .
C31 H31A 0.9500 .
C32 H32A 0.9500 .
C34 C35 1.363(16) .
C34 C39 1.420(16) .
C35 C36 1.461(12) .
C35 C41 1.501(14) .
C36 C37 1.458(4) .
C36 H36A 0.9500 .
C37 C38 1.493(4) .
C37 C40 1.515(4) .
C38 C39 1.394(14) .
C38 H38A 0.9500 .
C39 H39A 0.9500 .
C40 H40A 0.9800 .
C40 H40B 0.9800 .
C40 H40C 0.9800 .
C41 H41A 0.9900 .
C41 H41B 0.9900 .

loop_
_platon_squeeze_void_nr
_platon_squeeze_void_average_x
_platon_squeeze_void_average_y
_platon_squeeze_void_average_z
_platon_squeeze_void_volume
_platon_squeeze_void_count_electrons
_platon_squeeze_void_content
1 0.000 0.000 -0.009 2040 1201 ' '
2 0.012 0.413 0.941 15 0 ' '
3 0.067 0.321 0.274 15 0 ' '
4 0.080 0.734 0.392 15 0 ' '
5 0.333 0.667 0.609 2048 1201 ' '
6 0.253 0.933 0.274 15 0 ' '
7 0.266 0.346 0.392 15 0 ' '
8 0.321 0.254 0.726 15 0 ' '
9 0.346 0.080 0.607 15 0 ' '
10 0.401 0.988 0.941 15 0 ' '
11 0.413 0.401 0.059 15 0 ' '
12 0.667 0.333 0.275 2048 1201 ' '
13 0.587 0.599 0.941 15 0 ' '
14 0.599 0.012 0.059 15 0 ' '
15 0.654 0.920 0.392 15 0 ' '
16 0.679 0.746 0.274 15 0 ' '
17 0.734 0.654 0.608 15 0 ' '
18 0.746 0.067 0.726 15 0 ' '
19 0.920 0.266 0.607 16 0 ' '
20 0.933 0.679 0.726 15 0 ' '
21 0.988 0.587 0.059 15 0 ' '
